data_7219162
loop_
_publ_author_name
'Liu, Jinna'
'Cao, Yuhua'
'Li, Lei'
'Pei, Hao'
'Chen, Yanmei'
'Hu, Jinfa'
'Qin, Yaru'
'Li, Yahong'
'Li, Wu'
'Liu, Wei'

_publ_section_title
;
 Titanium complexes supported by imidazo[1,5-a]pyridine-containing
 pyrrolyl ligand as catalysts for hydroamination and polymerization
 reactions, and as antitumor reagent
;
_journal_name_full 'RSC Adv.'
_journal_paper_doi 10.1039/C4RA14692A
_journal_year 2014
_chemical_formula_moiety 'C28 H30 N6 O2 Ti'
_chemical_formula_sum 'C28 H30 N6 O2 Ti'
_chemical_formula_weight 530.45
_chemical_name_systematic
; 
 ? 
;
_space_group_IT_number 15
_symmetry_cell_setting monoclinic
_symmetry_space_group_name_Hall '-C 2yc'
_symmetry_space_group_name_H-M 'C 1 2/c 1'
_atom_sites_solution_hydrogens geom
_atom_sites_solution_primary direct
_atom_sites_solution_secondary difmap
_audit_creation_method SHELXL-97
_audit_update_record
;
2014-11-12 deposited with the CCDC.
2014-12-22 downloaded from the CCDC.
;
_cell_angle_alpha 90.00
_cell_angle_beta 92.30(3)
_cell_angle_gamma 90.00
_cell_formula_units_Z 4
_cell_length_a 8.7336(17)
_cell_length_b 16.212(6)
_cell_length_c 18.952(4)
_cell_measurement_temperature 293(2)
_cell_volume 2681.2(13)
_computing_structure_refinement 'SHELXL-97 (Sheldrick, 1997)'
_computing_structure_solution 'SHELXS-97 (Sheldrick, 1990)'
_diffrn_ambient_temperature 293(2)
_diffrn_measured_fraction_theta_full 0.993
_diffrn_measured_fraction_theta_max 0.993
_diffrn_radiation_monochromator graphite
_diffrn_radiation_source 'fine-focus sealed tube'
_diffrn_radiation_type MoK\a
_diffrn_radiation_wavelength 0.71073
_diffrn_reflns_av_R_equivalents 0.0312
_diffrn_reflns_av_sigmaI/netI 0.0454
_diffrn_reflns_limit_h_max 11
_diffrn_reflns_limit_h_min -9
_diffrn_reflns_limit_k_max 20
_diffrn_reflns_limit_k_min -20
_diffrn_reflns_limit_l_max 24
_diffrn_reflns_limit_l_min -24
_diffrn_reflns_number 12023
_diffrn_reflns_theta_full 27.49
_diffrn_reflns_theta_max 27.49
_diffrn_reflns_theta_min 3.31
_exptl_absorpt_coefficient_mu 0.356
_exptl_absorpt_correction_T_max 0.867
_exptl_absorpt_correction_T_min 0.843
_exptl_crystal_colour orange
_exptl_crystal_density_diffrn 1.314
_exptl_crystal_density_method 'not measured'
_exptl_crystal_description block
_exptl_crystal_F_000 1112
_exptl_crystal_size_max 0.60
_exptl_crystal_size_mid 0.40
_exptl_crystal_size_min 0.40
_refine_diff_density_max 0.369
_refine_diff_density_min -0.271
_refine_diff_density_rms 0.043
_refine_ls_extinction_method none
_refine_ls_goodness_of_fit_ref 1.076
_refine_ls_hydrogen_treatment mixed
_refine_ls_matrix_type full
_refine_ls_number_parameters 170
_refine_ls_number_reflns 3070
_refine_ls_number_restraints 0
_refine_ls_restrained_S_all 1.076
_refine_ls_R_factor_all 0.0578
_refine_ls_R_factor_gt 0.0456
_refine_ls_shift/su_max 0.000
_refine_ls_shift/su_mean 0.000
_refine_ls_structure_factor_coef Fsqd
_refine_ls_weighting_details 'calc w=1/[\s^2^(Fo^2^)+(0.0840P)^2^+0.0000P] where P=(Fo^2^+2Fc^2^)/3'
_refine_ls_weighting_scheme calc
_refine_ls_wR_factor_gt 0.1289
_refine_ls_wR_factor_ref 0.1365
_reflns_number_gt 2422
_reflns_number_total 3070
_reflns_threshold_expression >2sigma(I)
_cod_data_source_file c4ra14692a2.cif
_cod_data_source_block a
_cod_original_sg_symbol_H-M 'C 2/c'
_cod_database_code 7219162

loop_
_symmetry_equiv_pos_as_xyz
'x, y, z'
'-x, y, -z+1/2'
'x+1/2, y+1/2, z'
'-x+1/2, y+1/2, -z+1/2'
'-x, -y, -z'
'x, -y, z-1/2'
'-x+1/2, -y+1/2, -z'
'x+1/2, -y+1/2, z-1/2'

loop_
_atom_site_label
_atom_site_type_symbol
_atom_site_fract_x
_atom_site_fract_y
_atom_site_fract_z
_atom_site_U_iso_or_equiv
_atom_site_adp_type
_atom_site_occupancy
_atom_site_symmetry_multiplicity
_atom_site_calc_flag
_atom_site_refinement_flags
Ti1 Ti 0.5000 -0.04320(2) 0.2500 0.04402(17) Uani 1 2 d S
O1 O 0.36926(15) 0.02707(8) 0.20780(7) 0.0538(3) Uani 1 1 d .
N3 N 0.37974(17) -0.24120(9) 0.11006(8) 0.0487(4) Uani 1 1 d .
N2 N 0.64383(17) -0.07665(10) 0.16854(8) 0.0502(4) Uani 1 1 d .
N1 N 0.38353(17) -0.14760(9) 0.19417(8) 0.0481(4) Uani 1 1 d .
C7 C 0.4602(2) -0.17767(10) 0.14052(9) 0.0461(4) Uani 1 1 d .
C2 C 0.2458(2) -0.25147(11) 0.14766(10) 0.0559(5) Uani 1 1 d .
C8 C 0.6063(2) -0.14304(11) 0.12597(9) 0.0502(4) Uani 1 1 d .
C4 C 0.1817(3) -0.36706(15) 0.07328(14) 0.0819(7) Uani 1 1 d .
H4 H 0.1171 -0.4106 0.0604 0.098 Uiso 1 1 calc R
C12 C 0.2296(2) 0.03900(12) 0.16840(12) 0.0620(5) Uani 1 1 d .
H12 H 0.1589 -0.0053 0.1804 0.074 Uiso 1 1 calc R
C1 C 0.2517(2) -0.19209(12) 0.19923(11) 0.0561(5) Uani 1 1 d .
H1 H 0.1776 -0.1835 0.2324 0.067 Uiso 1 1 calc R
C6 C 0.4131(2) -0.29203(13) 0.05320(11) 0.0609(5) Uani 1 1 d .
H6 H 0.5011 -0.2836 0.0281 0.073 Uiso 1 1 calc R
C14 C 0.2583(4) 0.03359(18) 0.09119(14) 0.1019(10) Uani 1 1 d .
H14A H 0.3120 0.0820 0.0768 0.153 Uiso 1 1 calc R
H14B H 0.1622 0.0297 0.0649 0.153 Uiso 1 1 calc R
H14C H 0.3189 -0.0144 0.0823 0.153 Uiso 1 1 calc R
C11 C 0.7900(3) -0.05476(14) 0.15278(12) 0.0653(6) Uani 1 1 d .
H11 H 0.8450 -0.0114 0.1736 0.078 Uiso 1 1 calc R
C3 C 0.1467(3) -0.31754(14) 0.12774(13) 0.0757(6) Uani 1 1 d .
H3 H 0.0579 -0.3268 0.1521 0.091 Uiso 1 1 calc R
C5 C 0.3164(3) -0.35296(14) 0.03556(13) 0.0762(6) Uani 1 1 d .
H5 H 0.3377 -0.3870 -0.0023 0.091 Uiso 1 1 calc R
C10 C 0.8432(3) -0.10588(19) 0.10207(14) 0.0903(9) Uani 1 1 d .
H10 H 0.9391 -0.1034 0.0826 0.108 Uiso 1 1 calc R
C9 C 0.7276(3) -0.16245(17) 0.08471(13) 0.0835(8) Uani 1 1 d .
H9 H 0.7315 -0.2049 0.0518 0.100 Uiso 1 1 calc R
C13 C 0.1609(4) 0.11897(18) 0.18876(16) 0.1045(10) Uani 1 1 d .
H13A H 0.1548 0.1214 0.2392 0.157 Uiso 1 1 calc R
H13B H 0.0599 0.1237 0.1672 0.157 Uiso 1 1 calc R
H13C H 0.2237 0.1634 0.1730 0.157 Uiso 1 1 calc R

loop_
_atom_site_aniso_label
_atom_site_aniso_U_11
_atom_site_aniso_U_22
_atom_site_aniso_U_33
_atom_site_aniso_U_23
_atom_site_aniso_U_13
_atom_site_aniso_U_12
Ti1 0.0439(3) 0.0397(3) 0.0479(3) 0.000 -0.00544(18) 0.000
O1 0.0519(7) 0.0505(7) 0.0578(7) 0.0014(6) -0.0127(6) 0.0048(5)
N3 0.0499(8) 0.0426(8) 0.0527(8) -0.0016(6) -0.0081(6) 0.0010(6)
N2 0.0504(8) 0.0489(8) 0.0511(8) 0.0049(7) 0.0014(6) -0.0064(7)
N1 0.0442(8) 0.0461(8) 0.0540(8) -0.0027(7) 0.0010(6) -0.0028(6)
C7 0.0492(9) 0.0415(8) 0.0472(9) 0.0006(7) -0.0038(7) -0.0001(7)
C2 0.0512(11) 0.0512(10) 0.0644(11) -0.0004(8) -0.0078(9) -0.0063(8)
C8 0.0526(10) 0.0521(10) 0.0460(8) 0.0007(8) 0.0021(7) -0.0039(8)
C4 0.0830(17) 0.0624(13) 0.0986(17) -0.0213(13) -0.0192(14) -0.0192(12)
C12 0.0533(11) 0.0573(11) 0.0738(13) 0.0071(9) -0.0196(10) 0.0014(9)
C1 0.0503(10) 0.0559(10) 0.0624(11) -0.0046(9) 0.0036(8) -0.0086(8)
C6 0.0633(12) 0.0580(11) 0.0606(11) -0.0118(9) -0.0085(9) 0.0046(9)
C14 0.113(2) 0.117(2) 0.0721(16) -0.0153(15) -0.0399(16) 0.0190(18)
C11 0.0586(12) 0.0722(13) 0.0653(12) 0.0027(10) 0.0074(10) -0.0198(10)
C3 0.0648(13) 0.0678(14) 0.0937(16) -0.0072(12) -0.0060(12) -0.0218(11)
C5 0.0802(15) 0.0664(13) 0.0806(14) -0.0267(11) -0.0126(12) 0.0008(11)
C10 0.0705(15) 0.117(2) 0.0860(16) -0.0179(16) 0.0336(13) -0.0284(15)
C9 0.0786(16) 0.0993(18) 0.0745(14) -0.0259(14) 0.0259(12) -0.0212(14)
C13 0.111(2) 0.103(2) 0.0969(18) 0.0004(16) -0.0232(16) 0.0545(19)

loop_
_atom_type_symbol
_atom_type_description
_atom_type_scat_dispersion_real
_atom_type_scat_dispersion_imag
_atom_type_scat_source
C C 0.0033 0.0016 'International Tables Vol C Tables 4.2.6.8 and 6.1.1.4'
H H 0.0000 0.0000 'International Tables Vol C Tables 4.2.6.8 and 6.1.1.4'
N N 0.0061 0.0033 'International Tables Vol C Tables 4.2.6.8 and 6.1.1.4'
O O 0.0106 0.0060 'International Tables Vol C Tables 4.2.6.8 and 6.1.1.4'
Ti Ti 0.2776 0.4457 'International Tables Vol C Tables 4.2.6.8 and 6.1.1.4'

loop_
_geom_angle_atom_site_label_1
_geom_angle_atom_site_label_2
_geom_angle_atom_site_label_3
_geom_angle
_geom_angle_site_symmetry_1
_geom_angle_site_symmetry_3
O1 Ti1 O1 100.41(9) 2_655 .
O1 Ti1 N2 95.96(6) 2_655 .
O1 Ti1 N2 103.11(6) . .
O1 Ti1 N2 103.11(6) 2_655 2_655
O1 Ti1 N2 95.96(6) . 2_655
N2 Ti1 N2 150.07(9) . 2_655
O1 Ti1 N1 90.02(6) 2_655 2_655
O1 Ti1 N1 167.20(6) . 2_655
N2 Ti1 N1 82.96(6) . 2_655
N2 Ti1 N1 74.28(6) 2_655 2_655
O1 Ti1 N1 167.20(6) 2_655 .
O1 Ti1 N1 90.02(6) . .
N2 Ti1 N1 74.28(6) . .
N2 Ti1 N1 82.96(6) 2_655 .
N1 Ti1 N1 80.70(8) 2_655 .
C12 O1 Ti1 147.87(12) . .
C7 N3 C6 130.78(18) . .
C7 N3 C2 107.49(15) . .
C6 N3 C2 121.72(17) . .
C11 N2 C8 106.06(16) . .
C11 N2 Ti1 133.12(14) . .
C8 N2 Ti1 119.83(12) . .
C7 N1 C1 108.13(15) . .
C7 N1 Ti1 114.08(11) . .
C1 N1 Ti1 137.78(12) . .
N1 C7 N3 109.51(15) . .
N1 C7 C8 118.87(15) . .
N3 C7 C8 131.58(16) . .
C1 C2 N3 105.68(16) . .
C1 C2 C3 136.4(2) . .
N3 C2 C3 117.79(19) . .
N2 C8 C9 109.94(17) . .
N2 C8 C7 112.75(15) . .
C9 C8 C7 137.00(18) . .
C3 C4 C5 120.4(2) . .
C3 C4 H4 119.8 . .
C5 C4 H4 119.8 . .
O1 C12 C13 109.26(19) . .
O1 C12 C14 109.4(2) . .
C13 C12 C14 113.0(2) . .
O1 C12 H12 108.4 . .
C13 C12 H12 108.4 . .
C14 C12 H12 108.4 . .
N1 C1 C2 109.18(17) . .
N1 C1 H1 125.4 . .
C2 C1 H1 125.4 . .
C5 C6 N3 118.7(2) . .
C5 C6 H6 120.6 . .
N3 C6 H6 120.6 . .
C12 C14 H14A 109.5 . .
C12 C14 H14B 109.5 . .
H14A C14 H14B 109.5 . .
C12 C14 H14C 109.5 . .
H14A C14 H14C 109.5 . .
H14B C14 H14C 109.5 . .
C10 C11 N2 110.0(2) . .
C10 C11 H11 125.0 . .
N2 C11 H11 125.0 . .
C4 C3 C2 119.8(2) . .
C4 C3 H3 120.1 . .
C2 C3 H3 120.1 . .
C6 C5 C4 121.5(2) . .
C6 C5 H5 119.2 . .
C4 C5 H5 119.2 . .
C11 C10 C9 107.6(2) . .
C11 C10 H10 126.2 . .
C9 C10 H10 126.2 . .
C8 C9 C10 106.3(2) . .
C8 C9 H9 126.8 . .
C10 C9 H9 126.8 . .
C12 C13 H13A 109.5 . .
C12 C13 H13B 109.5 . .
H13A C13 H13B 109.5 . .
C12 C13 H13C 109.5 . .
H13A C13 H13C 109.5 . .
H13B C13 H13C 109.5 . .

loop_
_geom_bond_atom_site_label_1
_geom_bond_atom_site_label_2
_geom_bond_distance
_geom_bond_site_symmetry_2
Ti1 O1 1.7798(13) 2_655
Ti1 O1 1.7799(13) .
Ti1 N2 2.1003(16) .
Ti1 N2 2.1004(16) 2_655
Ti1 N1 2.2209(15) 2_655
Ti1 N1 2.2209(16) .
O1 C12 1.418(2) .
N3 C7 1.362(2) .
N3 C6 1.397(2) .
N3 C2 1.404(3) .
N2 C11 1.369(3) .
N2 C8 1.377(2) .
N1 C7 1.332(2) .
N1 C1 1.365(2) .
C7 C8 1.432(2) .
C2 C1 1.371(3) .
C2 C3 1.419(3) .
C8 C9 1.378(3) .
C4 C3 1.352(3) .
C4 C5 1.420(4) .
C4 H4 0.9300 .
C12 C13 1.486(3) .
C12 C14 1.497(4) .
C12 H12 0.9800 .
C1 H1 0.9300 .
C6 C5 1.334(3) .
C6 H6 0.9300 .
C14 H14A 0.9600 .
C14 H14B 0.9600 .
C14 H14C 0.9600 .
C11 C10 1.364(3) .
C11 H11 0.9300 .
C3 H3 0.9300 .
C5 H5 0.9300 .
C10 C9 1.393(4) .
C10 H10 0.9300 .
C9 H9 0.9300 .
C13 H13A 0.9600 .
C13 H13B 0.9600 .
C13 H13C 0.9600 .

loop_
_geom_torsion_atom_site_label_1
_geom_torsion_atom_site_label_2
_geom_torsion_atom_site_label_3
_geom_torsion_atom_site_label_4
_geom_torsion
_geom_torsion_site_symmetry_1
O1 Ti1 O1 C12 -173.2(3) 2_655
N2 Ti1 O1 C12 88.2(2) .
N2 Ti1 O1 C12 -68.6(2) 2_655
N1 Ti1 O1 C12 -29.0(4) 2_655
N1 Ti1 O1 C12 14.3(2) .
O1 Ti1 N2 C11 1.50(19) 2_655
O1 Ti1 N2 C11 103.66(19) .
N2 Ti1 N2 C11 -128.16(19) 2_655
N1 Ti1 N2 C11 -87.79(19) 2_655
N1 Ti1 N2 C11 -170.07(19) .
O1 Ti1 N2 C8 168.44(13) 2_655
O1 Ti1 N2 C8 -89.39(14) .
N2 Ti1 N2 C8 38.78(12) 2_655
N1 Ti1 N2 C8 79.15(13) 2_655
N1 Ti1 N2 C8 -3.12(13) .
O1 Ti1 N1 C7 -40.6(3) 2_655
O1 Ti1 N1 C7 104.20(12) .
N2 Ti1 N1 C7 0.58(12) .
N2 Ti1 N1 C7 -159.80(13) 2_655
N1 Ti1 N1 C7 -84.66(12) 2_655
O1 Ti1 N1 C1 138.8(3) 2_655
O1 Ti1 N1 C1 -76.37(19) .
N2 Ti1 N1 C1 -180.0(2) .
N2 Ti1 N1 C1 19.63(19) 2_655
N1 Ti1 N1 C1 94.77(19) 2_655
C1 N1 C7 N3 0.28(19) .
Ti1 N1 C7 N3 179.87(10) .
C1 N1 C7 C8 -177.71(16) .
Ti1 N1 C7 C8 1.9(2) .
C6 N3 C7 N1 -179.41(17) .
C2 N3 C7 N1 -0.56(19) .
C6 N3 C7 C8 -1.8(3) .
C2 N3 C7 C8 177.08(18) .
C7 N3 C2 C1 0.6(2) .
C6 N3 C2 C1 179.59(17) .
C7 N3 C2 C3 -176.73(18) .
C6 N3 C2 C3 2.2(3) .
C11 N2 C8 C9 0.4(2) .
Ti1 N2 C8 C9 -169.76(16) .
C11 N2 C8 C7 175.11(16) .
Ti1 N2 C8 C7 5.0(2) .
N1 C7 C8 N2 -4.4(2) .
N3 C7 C8 N2 178.15(17) .
N1 C7 C8 C9 168.4(2) .
N3 C7 C8 C9 -9.1(4) .
Ti1 O1 C12 C13 146.9(2) .
Ti1 O1 C12 C14 -88.9(3) .
C7 N1 C1 C2 0.1(2) .
Ti1 N1 C1 C2 -179.32(13) .
N3 C2 C1 N1 -0.5(2) .
C3 C2 C1 N1 176.1(2) .
C7 N3 C6 C5 177.13(18) .
C2 N3 C6 C5 -1.6(3) .
C8 N2 C11 C10 -0.2(3) .
Ti1 N2 C11 C10 168.04(18) .
C5 C4 C3 C2 -0.5(4) .
C1 C2 C3 C4 -177.5(2) .
N3 C2 C3 C4 -1.2(3) .
N3 C6 C5 C4 -0.2(4) .
C3 C4 C5 C6 1.2(4) .
N2 C11 C10 C9 0.0(3) .
N2 C8 C9 C10 -0.4(3) .
C7 C8 C9 C10 -173.3(2) .
C11 C10 C9 C8 0.3(3) .
